data_4110966
loop_
_publ_author_name
'Gwendal Kervern'
'Guido Pintacuda'
'Yong Zhang'
'Eric Oldfield'
'Charbel Roukoss'
'Emile Kuntz'
'Eberhardt Herdtweck'
'Jean-Marie Basset'
'Sylvian Cadars'
'Anne Lesage'
'Christophe Cop\'eret'
'Lyndon Emsley'

_publ_contact_author
;
       Dr. Eberhardt Herdtweck,
       Department Chemie,
       Lehrstuhl f\"ur Anorganische Chemie,
       Technische Universit\"at M\"unchen,
       Lichtenbergstrasse 4,
       D-85747 Garching bei M\"unchen,
       Germany.
;
_publ_contact_author_email eberhardt.herdtweck@ch.tum.de
_publ_contact_author_fax '+49(0)89 289 13473'
_publ_contact_author_phone '+49(0)89 289 13143'
_publ_section_title
;
 Solid-State NMR of a Paramagnetic DIAD-FeII Catalyst: Sensitivity,
 Resolution Enhancement, and Structure-Based Assignments
;
_journal_name_full 'Journal of the American Chemical Society'
_journal_page_first 13545
_journal_page_last 13552
_journal_paper_doi 10.1021/ja063510n
_journal_volume 128
_journal_year 2006
_chemical_formula_moiety 'C28 H40 Cl2 Fe N2'
_chemical_formula_sum 'C28 H40 Cl2 Fe N2'
_chemical_formula_weight 531.37
_chemical_name_systematic ?
_space_group_IT_number 62
_symmetry_cell_setting orthorhombic
_symmetry_space_group_name_Hall '-P 2ac 2n'
_symmetry_space_group_name_H-M 'P n m a'
_atom_sites_solution_hydrogens difmap
_atom_sites_solution_primary direct
_atom_sites_solution_secondary difmap
_audit_creation_date 12-May-05
_audit_creation_method 'PLATON <TABLE ACC> option'
_audit_update_record
;
   12-May-05 Updated by the Author E.H.
             Text writing by E.H.
             Checkcif    OK
   12-May-05 Updated by the Author E.H.
   12-Apr-06 Updated by the Author E.H.
;
_cell_angle_alpha 90
_cell_angle_beta 90
_cell_angle_gamma 90
_cell_formula_units_Z 4
_cell_length_a 12.6185(2)
_cell_length_b 21.3367(3)
_cell_length_c 10.4310(1)
_cell_measurement_reflns_used 2939
_cell_measurement_temperature 173(1)
_cell_measurement_theta_max 25.34
_cell_measurement_theta_min 1.91
_cell_volume 2808.41(7)
_computing_cell_refinement 'DENZO (Nonius, 2001b)'
_computing_data_collection 'Kappa-CCD Control Software (Nonius, 2001a)'
_computing_data_reduction 'DENZO (Nonius, 2001b)'
_computing_molecular_graphics 'PLATON (Spek, 2001)'
_computing_publication_material 'PLATON (Spek, 2001)'
_computing_structure_refinement 'SHELXL97 (Sheldrick, 1998)'
_computing_structure_solution 'SIR92 (Altomare, 1994)'
_diffrn_ambient_temperature 173(1)
_diffrn_detector ' CCD plate '
_diffrn_detector_area_resol_mean 18
_diffrn_measured_fraction_theta_full 1.000
_diffrn_measured_fraction_theta_max 1.000
_diffrn_measurement_device ' \k-geometry diffractometer '
_diffrn_measurement_device_type ' Nonius \k-CCD diffractometer'
_diffrn_measurement_method ' phi- and omega-rotation '
_diffrn_radiation_monochromator graphite
_diffrn_radiation_source 'NONIUS FR 591 rotating anode'
_diffrn_radiation_type 'Mo K\a'
_diffrn_radiation_wavelength 0.71073
_diffrn_reflns_av_R_equivalents 0.064
_diffrn_reflns_av_sigmaI/netI 0.0155
_diffrn_reflns_limit_h_max 15
_diffrn_reflns_limit_h_min -15
_diffrn_reflns_limit_k_max 25
_diffrn_reflns_limit_k_min -25
_diffrn_reflns_limit_l_max 12
_diffrn_reflns_limit_l_min -12
_diffrn_reflns_number 65010
_diffrn_reflns_theta_full 25.34
_diffrn_reflns_theta_max 25.34
_diffrn_reflns_theta_min 1.91
_diffrn_standards_decay_% 0
_exptl_absorpt_coefficient_mu 0.745
_exptl_absorpt_correction_T_max 0.928
_exptl_absorpt_correction_T_min 0.780
_exptl_absorpt_correction_type multi-scan
_exptl_absorpt_process_details '(applied during the scaling procedure; Nonius, 2001b)'
_exptl_crystal_colour 'dark red'
_exptl_crystal_density_diffrn 1.257
_exptl_crystal_density_meas ?
_exptl_crystal_density_method none
_exptl_crystal_description needle
_exptl_crystal_F_000 1128
_exptl_crystal_size_max 1.14
_exptl_crystal_size_mid 0.20
_exptl_crystal_size_min 0.10
_refine_diff_density_max 0.318
_refine_diff_density_min -0.236
_refine_diff_density_rms 0.041
_refine_ls_extinction_method none
_refine_ls_goodness_of_fit_ref 1.167
_refine_ls_hydrogen_treatment refall
_refine_ls_matrix_type full
_refine_ls_number_parameters 234
_refine_ls_number_reflns 2646
_refine_ls_number_restraints 0
_refine_ls_restrained_S_all 1.167
_refine_ls_R_factor_all 0.0358
_refine_ls_R_factor_gt 0.0330
_refine_ls_shift/su_max 0.000
_refine_ls_shift/su_mean 0.000
_refine_ls_structure_factor_coef Fsqd
_refine_ls_weighting_details 'w=1/[\s^2^(Fo^2^)+(Fo^2^)+(0.0237P)^2^+2.1064P] where P=(Fo^2^+2Fc^2^)/3'
_refine_ls_weighting_scheme sigma
_refine_ls_wR_factor_gt 0.0704
_refine_ls_wR_factor_ref 0.0716
_reflns_number_gt 2504
_reflns_number_total 2646
_reflns_threshold_expression I>2\s(I)
_cod_data_source_file ja063510nsi20060606_075718.cif
_cod_data_source_block BLAB-4455-173
_cod_depositor_comments
;
The following automatic conversions were performed:

'_exptl_crystal_density_meas' value 'none' was changed to '?' - the
value is perceived as not measured.

Automatic conversion script
Id: cif_fix_values 3008 2015-01-20 13:52:24Z robertas 
;
_cod_database_code 4110966

loop_
_symmetry_equiv_pos_as_xyz
x,y,z
1/2-x,-y,1/2+z
1/2+x,1/2-y,1/2-z
-x,1/2+y,-z
-x,-y,-z
1/2+x,y,1/2-z
1/2-x,1/2+y,1/2+z
x,1/2-y,z

loop_
_atom_site_aniso_label
_atom_site_aniso_U_11
_atom_site_aniso_U_22
_atom_site_aniso_U_33
_atom_site_aniso_U_23
_atom_site_aniso_U_13
_atom_site_aniso_U_12
Fe 0.0204(2) 0.0190(2) 0.0208(2) 0.0000 0.0043(2) 0.0000
Cl1 0.0314(4) 0.0424(4) 0.0228(3) 0.0000 0.0012(3) 0.0000
Cl2 0.0221(3) 0.0420(4) 0.0385(4) 0.0000 -0.0002(3) 0.0000
N 0.0212(7) 0.0166(7) 0.0154(7) -0.0001(6) -0.0007(6) -0.0008(6)
C1 0.0207(9) 0.0217(9) 0.0150(8) 0.0009(7) -0.0016(7) -0.0020(7)
C2 0.0291(11) 0.0249(10) 0.0428(12) 0.0067(9) 0.0115(10) -0.0011(8)
C3 0.0212(8) 0.0172(8) 0.0234(9) 0.0031(7) 0.0046(7) 0.0003(7)
C4 0.0235(9) 0.0200(9) 0.0275(9) -0.0004(7) 0.0027(7) -0.0012(7)
C5 0.0341(11) 0.0194(9) 0.0398(11) -0.0043(9) 0.0013(9) -0.0017(8)
C6 0.0359(11) 0.0178(9) 0.0450(12) 0.0073(9) 0.0035(9) 0.0024(8)
C7 0.0326(10) 0.0279(10) 0.0316(11) 0.0097(8) -0.0013(9) 0.0033(9)
C8 0.0296(10) 0.0231(9) 0.0246(9) 0.0032(8) 0.0012(8) 0.0017(7)
C9 0.0338(11) 0.0215(10) 0.0281(10) -0.0039(8) -0.0029(8) -0.0012(8)
C10 0.0549(15) 0.0455(14) 0.0303(12) -0.0054(10) 0.0016(11) 0.0047(12)
C11 0.0399(13) 0.0497(15) 0.0416(13) 0.0035(11) -0.0126(11) -0.0105(11)
C12 0.0588(14) 0.0283(11) 0.0284(11) -0.0003(9) -0.0166(10) 0.0106(10)
C13 0.0617(17) 0.0488(16) 0.0461(15) -0.0020(13) -0.0185(14) -0.0118(13)
C14 0.067(2) 0.108(3) 0.0372(15) -0.0286(17) 0.0007(14) 0.007(2)

loop_
_atom_site_label
_atom_site_type_symbol
_atom_site_thermal_displace_type
_atom_site_fract_x
_atom_site_fract_y
_atom_site_fract_z
_atom_site_occupancy
_atom_site_U_iso_or_equiv
Fe Fe Uani 0.18492(3) 0.25000 0.27977(3) 1.000 0.0201(1)
Cl1 Cl Uani 0.14552(5) 0.25000 0.07156(6) 1.000 0.0322(2)
Cl2 Cl Uani 0.35611(5) 0.25000 0.32729(7) 1.000 0.0342(2)
N N Uani 0.08962(11) 0.18902(6) 0.38814(13) 1.000 0.0177(4)
C1 C Uani 0.00586(13) 0.21462(8) 0.43378(15) 1.000 0.0191(5)
C2 C Uani -0.08325(17) 0.18063(10) 0.4965(2) 1.000 0.0323(6)
C3 C Uani 0.11004(13) 0.12296(8) 0.40775(17) 1.000 0.0206(5)
C4 C Uani 0.07903(14) 0.07919(8) 0.31527(17) 1.000 0.0237(5)
C5 C Uani 0.10540(16) 0.01646(9) 0.3379(2) 1.000 0.0311(6)
C6 C Uani 0.15962(16) -0.00136(9) 0.4465(2) 1.000 0.0329(6)
C7 C Uani 0.18884(16) 0.04269(9) 0.5363(2) 1.000 0.0307(6)
C8 C Uani 0.16526(14) 0.10595(9) 0.51933(18) 1.000 0.0258(5)
C9 C Uani 0.01783(16) 0.09729(9) 0.19582(18) 1.000 0.0278(6)
C10 C Uani 0.0769(2) 0.07882(12) 0.0741(2) 1.000 0.0436(8)
C11 C Uani -0.0932(2) 0.06883(13) 0.1979(2) 1.000 0.0437(8)
C12 C Uani 0.19895(19) 0.15340(10) 0.6205(2) 1.000 0.0385(7)
C13 C Uani 0.3184(2) 0.15432(14) 0.6394(3) 1.000 0.0522(9)
C14 C Uani 0.1428(3) 0.1403(2) 0.7481(3) 1.000 0.0707(13)
H21 H Uiso -0.0729(18) 0.1388(12) 0.492(2) 1.000 0.046(7)
H22 H Uiso -0.087(2) 0.1931(13) 0.584(3) 1.000 0.070(9)
H23 H Uiso -0.149(2) 0.1913(11) 0.458(2) 1.000 0.048(7)
H51 H Uiso 0.0837(17) -0.0133(11) 0.281(2) 1.000 0.036(6)
H61 H Uiso 0.1791(17) -0.0445(11) 0.460(2) 1.000 0.039(6)
H71 H Uiso 0.2267(16) 0.0302(10) 0.610(2) 1.000 0.031(5)
H91 H Uiso 0.0096(15) 0.1412(10) 0.1968(17) 1.000 0.022(5)
H101 H Uiso 0.0361(18) 0.0934(11) -0.001(2) 1.000 0.046(7)
H102 H Uiso 0.147(2) 0.0978(12) 0.073(2) 1.000 0.055(8)
H103 H Uiso 0.084(2) 0.0315(13) 0.067(2) 1.000 0.059(8)
H111 H Uiso -0.132(2) 0.0819(12) 0.124(3) 1.000 0.057(7)
H112 H Uiso -0.093(2) 0.0238(14) 0.197(3) 1.000 0.066(9)
H113 H Uiso -0.132(2) 0.0808(12) 0.276(3) 1.000 0.055(7)
H121 H Uiso 0.1781(18) 0.1925(12) 0.592(2) 1.000 0.047(7)
H131 H Uiso 0.337(2) 0.1868(14) 0.701(3) 1.000 0.065(8)
H132 H Uiso 0.340(2) 0.1158(15) 0.673(3) 1.000 0.067(9)
H133 H Uiso 0.356(2) 0.1629(14) 0.558(3) 1.000 0.077(10)
H141 H Uiso 0.161(2) 0.1751(15) 0.805(3) 1.000 0.078(10)
H142 H Uiso 0.072(3) 0.1404(15) 0.741(3) 1.000 0.079(10)
H143 H Uiso 0.178(3) 0.099(2) 0.789(4) 1.000 0.132(16)

loop_
_atom_type_symbol
_atom_type_description
_atom_type_scat_dispersion_real
_atom_type_scat_dispersion_imag
_atom_type_scat_source
N N 0.0061 0.0033 'International Tables Vol C Tables 4.2.6.8 and 6.1.1.4'
Fe Fe 0.3463 0.8444 'International Tables Vol C Tables 4.2.6.8 and 6.1.1.4'
Cl Cl 0.1484 0.1585 'International Tables Vol C Tables 4.2.6.8 and 6.1.1.4'
H H 0.0000 0.0000 'International Tables Vol C Tables 4.2.6.8 and 6.1.1.4'
C C 0.0033 0.0016 'International Tables Vol C Tables 4.2.6.8 and 6.1.1.4'

loop_
_geom_angle_atom_site_label_1
_geom_angle_atom_site_label_2
_geom_angle_atom_site_label_3
_geom_angle
_geom_angle_site_symmetry_1
_geom_angle_site_symmetry_3
_geom_angle_publ_flag
Cl1 Fe Cl2 115.82(3) . . yes
Cl1 Fe N 113.37(4) . . yes
Cl1 Fe N 113.37(4) . 8_555 yes
Cl2 Fe N 115.94(4) . . yes
Cl2 Fe N 115.94(4) . 8_555 yes
N Fe N 76.50(5) . 8_555 yes
Fe N C1 114.07(11) . . yes
Fe N C3 125.24(11) . . yes
C1 N C3 120.63(14) . . yes
N C1 C2 125.33(16) . . yes
N C1 C1 115.23(14) . 8_555 yes
C1 C1 C2 119.14(15) 8_555 . no
N C3 C4 120.20(15) . . yes
N C3 C8 117.20(15) . . yes
C4 C3 C8 122.54(16) . . no
C3 C4 C5 117.12(17) . . no
C3 C4 C9 122.64(16) . . no
C5 C4 C9 120.23(16) . . no
C4 C5 C6 121.41(18) . . no
C5 C6 C7 120.27(18) . . no
C6 C7 C8 121.16(19) . . no
C3 C8 C7 117.49(17) . . no
C3 C8 C12 122.75(17) . . no
C7 C8 C12 119.76(17) . . no
C4 C9 C10 111.70(17) . . no
C4 C9 C11 110.76(16) . . no
C10 C9 C11 110.96(17) . . no
C8 C12 C13 112.04(19) . . no
C8 C12 C14 110.6(2) . . no
C13 C12 C14 110.4(2) . . no
C1 C2 H21 110.4(14) . . no
C1 C2 H22 108.8(16) . . no
C1 C2 H23 110.9(14) . . no
H21 C2 H22 109(2) . . no
H21 C2 H23 110(2) . . no
H22 C2 H23 107(2) . . no
C4 C5 H51 119.0(14) . . no
C6 C5 H51 119.5(14) . . no
C5 C6 H61 120.7(13) . . no
C7 C6 H61 119.0(13) . . no
C6 C7 H71 119.8(13) . . no
C8 C7 H71 119.0(13) . . no
C4 C9 H91 107.5(11) . . no
C10 C9 H91 108.7(11) . . no
C11 C9 H91 107.1(12) . . no
C9 C10 H101 108.9(13) . . no
C9 C10 H102 110.3(13) . . no
C9 C10 H103 111.1(13) . . no
H101 C10 H102 109.5(19) . . no
H101 C10 H103 107.5(18) . . no
H102 C10 H103 109(2) . . no
C9 C11 H111 110.0(16) . . no
C9 C11 H112 113.3(15) . . no
C9 C11 H113 111.4(15) . . no
H111 C11 H112 107(2) . . no
H111 C11 H113 110(2) . . no
H112 C11 H113 106(2) . . no
C8 C12 H121 107.3(14) . . no
C13 C12 H121 108.2(14) . . no
C14 C12 H121 108.2(14) . . no
C12 C13 H131 109.5(15) . . no
C12 C13 H132 109.1(16) . . no
C12 C13 H133 111.5(16) . . no
H131 C13 H132 108(3) . . no
H131 C13 H133 109(2) . . no
H132 C13 H133 110(2) . . no
C12 C14 H141 106.3(17) . . no
C12 C14 H142 113(2) . . no
C12 C14 H143 108(2) . . no
H141 C14 H142 106(3) . . no
H141 C14 H143 107(3) . . no
H142 C14 H143 117(3) . . no

loop_
_geom_bond_atom_site_label_1
_geom_bond_atom_site_label_2
_geom_bond_distance
_geom_bond_site_symmetry_2
_geom_bond_publ_flag
Fe Cl1 2.2280(7) . yes
Fe Cl2 2.2163(7) . yes
Fe N 2.1016(14) . yes
N C1 1.281(2) . yes
N C3 1.447(2) . yes
C1 C2 1.489(3) . no
C1 C1 1.510(2) 8_555 no
C3 C4 1.399(2) . no
C3 C8 1.404(3) . no
C4 C5 1.399(3) . no
C4 C9 1.516(3) . no
C5 C6 1.377(3) . no
C6 C7 1.377(3) . no
C7 C8 1.393(3) . no
C8 C12 1.523(3) . no
C9 C10 1.524(3) . no
C9 C11 1.527(3) . no
C12 C13 1.520(3) . no
C12 C14 1.534(4) . no
C2 H21 0.90(3) . no
C2 H22 0.95(3) . no
C2 H23 0.95(2) . no
C5 H51 0.91(2) . no
C6 H61 0.96(2) . no
C7 H71 0.94(2) . no
C9 H91 0.94(2) . no
C10 H101 0.99(2) . no
C10 H102 0.97(3) . no
C10 H103 1.02(3) . no
C11 H111 0.95(3) . no
C11 H112 0.96(3) . no
C11 H113 0.98(3) . no
C12 H121 0.92(2) . no
C13 H131 0.97(3) . no
C13 H132 0.93(3) . no
C13 H133 0.99(3) . no
C14 H141 0.98(3) . no
C14 H142 0.90(4) . no
C14 H143 1.08(4) . no
